data_7119577
loop_
_publ_author_name
'Tsukamoto, Takamasa'
'Aoki, Risa'
'Sakamoto, Ryota'
'Toyoda, Ryojun'
'Shimada, Masaki'
'Hattori, Yohei'
'Asaoka, Mizuki'
'Kitagawa, Yasutaka'
'Nishibori, Eiji'
'Nakano, Masayoshi'
'Nishihara, Hiroshi'

_publ_section_title
;
 A simple zinc(ii) complex that features multi-functional luminochromism
 induced by reversible ligand dissociation.
;
_journal_issue 26
_journal_name_full 'Chemical communications (Cambridge, England)'
_journal_page_first 3657
_journal_page_last 3660
_journal_paper_doi 10.1039/c6cc10190a
_journal_volume 53
_journal_year 2017
_chemical_formula_moiety 'C38 H34 N4 O5 Zn'
_chemical_formula_sum 'C38 H34 N4 O5 Zn'
_chemical_formula_weight 692.09
_chemical_name_systematic Zn(DPATpy)(OAc)2
_space_group_crystal_system monoclinic
_space_group_IT_number 14
_space_group_name_Hall '-P 2ybc'
_space_group_name_H-M_alt 'P 1 21/c 1'
_symmetry_space_group_name_Hall '-P 2ybc'
_symmetry_space_group_name_H-M 'P 1 21/c 1'
_atom_sites_solution_hydrogens geom
_atom_sites_solution_primary direct
_atom_sites_solution_secondary difmap
_audit_update_record
;
2015-11-10 deposited with the CCDC.
2017-01-19 downloaded from the CCDC.
;
_cell_angle_alpha 90.0000
_cell_angle_beta 100.141(7)
_cell_angle_gamma 90.0000
_cell_formula_units_Z 4
_cell_length_a 9.217(4)
_cell_length_b 33.638(14)
_cell_length_c 10.663(5)
_cell_measurement_reflns_used 5819
_cell_measurement_temperature 93
_cell_measurement_theta_max 26.00
_cell_measurement_theta_min 3.10
_cell_volume 3254(2)
_computing_cell_refinement 'CrystalClear-SM Expert 2.0 r3'
_computing_data_collection 'CrystalClear-SM Expert 2.0 r3 (Rigaku, 2009)'
_computing_data_reduction 'CrystalClear-SM Expert 2.0 r3'
_computing_molecular_graphics 'CrystalStructure 4.1.1'
_computing_publication_material 'CrystalStructure 4.1.1 (Rigaku, 2015)'
_computing_structure_refinement 'SHELXL97 (Sheldrick, 2008)'
_computing_structure_solution 'SIR2004 (Burla, et al., 2005)'
_diffrn_ambient_temperature 93
_diffrn_detector_area_resol_mean 7.111
_diffrn_measured_fraction_theta_full 0.992
_diffrn_measured_fraction_theta_max 0.992
_diffrn_measurement_device_type 'Rigaku Saturn724'
_diffrn_measurement_method \w
_diffrn_radiation_type 'Mo K\a'
_diffrn_radiation_wavelength 0.71075
_diffrn_reflns_av_R_equivalents 0.1351
_diffrn_reflns_limit_h_max 11
_diffrn_reflns_limit_h_min -10
_diffrn_reflns_limit_k_max 41
_diffrn_reflns_limit_k_min -41
_diffrn_reflns_limit_l_max 11
_diffrn_reflns_limit_l_min -13
_diffrn_reflns_number 21605
_diffrn_reflns_theta_full 26.000
_diffrn_reflns_theta_max 26.000
_diffrn_reflns_theta_min 3.104
_diffrn_standards_number 0
_exptl_absorpt_coefficient_mu 0.806
_exptl_absorpt_correction_T_max 0.976
_exptl_absorpt_correction_T_min 0.593
_exptl_absorpt_correction_type multi-scan
_exptl_absorpt_process_details 'REQAB (Rigaku, 1998)'
_exptl_crystal_colour yellow
_exptl_crystal_density_diffrn 1.412
_exptl_crystal_density_method 'not measured'
_exptl_crystal_description needle
_exptl_crystal_F_000 1440.00
_exptl_crystal_preparation Luminescent
_exptl_crystal_recrystallization_method 'Re-crystallisation from solvent: diethyl ether and methanol'
_exptl_crystal_size_max 0.150
_exptl_crystal_size_mid 0.030
_exptl_crystal_size_min 0.030
_refine_diff_density_max 2.13
_refine_diff_density_min -1.14
_refine_ls_extinction_method none
_refine_ls_goodness_of_fit_ref 0.978
_refine_ls_hydrogen_treatment constr
_refine_ls_number_parameters 437
_refine_ls_number_reflns 6347
_refine_ls_number_restraints 0
_refine_ls_R_factor_all 0.1503
_refine_ls_R_factor_gt 0.0766
_refine_ls_shift/su_max 0.000
_refine_ls_structure_factor_coef Fsqd
_refine_ls_weighting_details 'w = 1/[\s^2^(Fo^2^)+(0.1375P)^2^] where P=(Fo^2^+2Fc^2^)/3'
_refine_ls_weighting_scheme calc
_refine_ls_wR_factor_gt 0.1875
_refine_ls_wR_factor_ref 0.2784
_reflns_number_gt 3232
_reflns_number_total 6347
_reflns_threshold_expression F^2^>2.0\s(F^2^)
_cod_data_source_file c6cc10190a2.cif
_cod_data_source_block 151009_ZnDPATpyOAc2
_cod_depositor_comments 'Adding full bibliography for 7119577--7119579.cif.'
_cod_database_code 7119577

loop_
_space_group_symop_id
_space_group_symop_operation_xyz
1 +X,+Y,+Z
2 -X,1/2+Y,1/2-Z
3 -X,-Y,-Z
4 +X,-1/2-Y,-1/2+Z

loop_
_atom_site_label
_atom_site_type_symbol
_atom_site_fract_x
_atom_site_fract_y
_atom_site_fract_z
_atom_site_U_iso_or_equiv
_atom_site_adp_type
_atom_site_occupancy
_atom_site_symmetry_multiplicity
_atom_site_calc_flag
_atom_site_refinement_flags
Zn1 Zn 0.37753(9) 0.42292(2) 0.72993(8) 0.0245(3) Uani 1 1 d .
O1 O 0.1997(5) 0.40057(14) 0.7824(5) 0.0336(13) Uani 1 1 d .
O2 O 0.4290(6) 0.37199(14) 0.6577(5) 0.0343(13) Uani 1 1 d .
O42 O 0.1358(6) 0.45862(15) 0.8560(5) 0.0375(13) Uani 1 1 d .
O43 O 0.6207(6) 0.39460(14) 0.5773(5) 0.0317(12) Uani 1 1 d .
O44 O 1.1745(7) 0.62133(18) 0.5754(6) 0.0463(15) Uani 1 1 d .
H44 H 1.2423 0.6194 0.5325 0.056 Uiso 1 1 calc R
N2 N 0.2658(6) 0.45622(16) 0.5670(6) 0.0244(13) Uani 1 1 d .
N4 N 0.9117(6) 0.70176(15) 0.7775(5) 0.0222(13) Uani 1 1 d .
N45 N 0.4741(6) 0.47905(16) 0.7530(6) 0.0247(13) Uani 1 1 d .
N46 N 0.5435(6) 0.41900(15) 0.9017(6) 0.0230(13) Uani 1 1 d .
C3 C 0.6133(7) 0.45278(18) 0.9416(6) 0.0177(14) Uani 1 1 d .
C5 C 0.7075(7) 0.4553(2) 1.0592(6) 0.0238(15) Uani 1 1 d .
H5 H 0.7521 0.4800 1.0869 0.029 Uiso 1 1 calc R
C6 C 0.7355(8) 0.4224(2) 1.1343(7) 0.0262(16) Uani 1 1 d .
H6 H 0.8001 0.4238 1.2141 0.031 Uiso 1 1 calc R
C7 C 0.6470(7) 0.52422(19) 0.8669(6) 0.0204(14) Uani 1 1 d .
H7 H 0.7197 0.5295 0.9399 0.024 Uiso 1 1 calc R
C8 C 0.6809(7) 0.59272(19) 0.7830(6) 0.0193(14) Uani 1 1 d .
C9 C 0.1118(8) 0.42335(18) 0.8277(6) 0.0205(15) Uani 1 1 d .
C10 C 0.2463(8) 0.5187(2) 0.4611(6) 0.0263(16) Uani 1 1 d .
H10 H 0.2805 0.5451 0.4546 0.032 Uiso 1 1 calc R
C11 C 0.3119(7) 0.49448(19) 0.5596(7) 0.0233(15) Uani 1 1 d .
C12 C 0.6085(7) 0.55274(19) 0.7756(6) 0.0223(15) Uani 1 1 d .
C13 C 0.5775(7) 0.48727(18) 0.8510(6) 0.0187(14) Uani 1 1 d .
C14 C 0.4315(7) 0.50671(18) 0.6623(6) 0.0213(15) Uani 1 1 d .
C15 C 0.6822(8) 0.6628(2) 0.7341(7) 0.0240(15) Uani 1 1 d .
H15 H 0.6299 0.6859 0.7006 0.029 Uiso 1 1 calc R
C16 C 0.5409(8) 0.3669(2) 0.6047(7) 0.0278(17) Uani 1 1 d .
C17 C 0.9065(8) 0.63161(19) 0.8323(6) 0.0220(15) Uani 1 1 d .
H17 H 1.0094 0.6326 0.8644 0.026 Uiso 1 1 calc R
C18 C 0.8337(7) 0.66536(18) 0.7836(6) 0.0209(15) Uani 1 1 d .
C19 C 1.0540(7) 0.70665(18) 0.8529(7) 0.0228(15) Uani 1 1 d .
C20 C 0.8501(8) 0.7348(2) 0.7053(7) 0.0268(16) Uani 1 1 d .
C21 C 0.7193(7) 0.7638(2) 0.5114(7) 0.0284(17) Uani 1 1 d .
H21 H 0.6727 0.7610 0.4250 0.034 Uiso 1 1 calc R
C22 C 0.7801(8) 0.7307(2) 0.5790(7) 0.0251(16) Uani 1 1 d .
H22 H 0.7738 0.7053 0.5393 0.030 Uiso 1 1 calc R
C23 C 0.7261(8) 0.8014(2) 0.5692(7) 0.0276(16) Uani 1 1 d .
H23 H 0.6817 0.8238 0.5236 0.033 Uiso 1 1 calc R
C24 C 0.6083(8) 0.62673(19) 0.7336(6) 0.0229(15) Uani 1 1 d .
H24 H 0.5061 0.6255 0.6988 0.027 Uiso 1 1 calc R
C25 C 0.5737(8) 0.38630(19) 0.9712(7) 0.0250(16) Uani 1 1 d .
H25 H 0.5307 0.3619 0.9391 0.030 Uiso 1 1 calc R
C26 C -0.0361(8) 0.4044(2) 0.8393(7) 0.0324(18) Uani 1 1 d .
H26A H -0.0841 0.4203 0.8975 0.039 Uiso 1 1 calc R
H26B H -0.0198 0.3774 0.8725 0.039 Uiso 1 1 calc R
H26C H -0.0994 0.4036 0.7552 0.039 Uiso 1 1 calc R
C27 C 0.4950(7) 0.54422(19) 0.6694(7) 0.0218(15) Uani 1 1 d .
H27 H 0.4641 0.5636 0.6056 0.026 Uiso 1 1 calc R
C28 C 1.2166(8) 0.7070(2) 1.0546(7) 0.0304(17) Uani 1 1 d .
H28 H 1.2334 0.7026 1.1440 0.036 Uiso 1 1 calc R
C29 C 0.7985(8) 0.8052(2) 0.6934(8) 0.0342(19) Uani 1 1 d .
H29 H 0.8070 0.8305 0.7334 0.041 Uiso 1 1 calc R
C30 C 0.6678(8) 0.3866(2) 1.0918(7) 0.0263(16) Uani 1 1 d .
H30 H 0.6840 0.3632 1.1420 0.032 Uiso 1 1 calc R
C31 C 0.0829(8) 0.4658(2) 0.3857(8) 0.0329(18) Uani 1 1 d .
H31 H 0.0017 0.4553 0.3280 0.039 Uiso 1 1 calc R
C32 C 0.8588(8) 0.77191(19) 0.7594(7) 0.0265(16) Uani 1 1 d .
H32 H 0.9077 0.7749 0.8450 0.032 Uiso 1 1 calc R
C33 C 0.8302(7) 0.59575(18) 0.8351(6) 0.0214(15) Uani 1 1 d .
H33 H 0.8811 0.5730 0.8732 0.026 Uiso 1 1 calc R
C34 C 0.1292(7) 0.5042(2) 0.3708(7) 0.0286(17) Uani 1 1 d .
H34 H 0.0834 0.5202 0.3018 0.034 Uiso 1 1 calc R
C35 C 0.1531(8) 0.4430(2) 0.4829(7) 0.0305(17) Uani 1 1 d .
H35 H 0.1200 0.4165 0.4908 0.037 Uiso 1 1 calc R
C36 C 1.3071(8) 0.7254(2) 0.8680(8) 0.0337(18) Uani 1 1 d .
H36 H 1.3859 0.7341 0.8281 0.040 Uiso 1 1 calc R
C37 C 1.0788(8) 0.70070(19) 0.9853(7) 0.0256(16) Uani 1 1 d .
H37 H 1.0005 0.6924 1.0264 0.031 Uiso 1 1 calc R
C38 C 1.3310(8) 0.7195(2) 0.9974(9) 0.038(2) Uani 1 1 d .
H38 H 1.4258 0.7240 1.0470 0.045 Uiso 1 1 calc R
C39 C 0.5761(9) 0.3240(2) 0.5759(8) 0.0363(19) Uani 1 1 d .
H39A H 0.6020 0.3225 0.4907 0.044 Uiso 1 1 calc R
H39B H 0.4898 0.3073 0.5791 0.044 Uiso 1 1 calc R
H39C H 0.6593 0.3147 0.6392 0.044 Uiso 1 1 calc R
C40 C 1.0683(9) 0.6495(2) 0.5169(8) 0.0381(19) Uani 1 1 d .
H40A H 1.1176 0.6747 0.5049 0.046 Uiso 1 1 calc R
H40B H 0.9947 0.6538 0.5715 0.046 Uiso 1 1 calc R
H40C H 1.0197 0.6393 0.4340 0.046 Uiso 1 1 calc R
C41 C 1.1687(8) 0.7189(2) 0.7948(7) 0.0259(16) Uani 1 1 d .
H41 H 1.1533 0.7228 0.7052 0.031 Uiso 1 1 calc R

loop_
_atom_site_aniso_label
_atom_site_aniso_U_11
_atom_site_aniso_U_22
_atom_site_aniso_U_33
_atom_site_aniso_U_23
_atom_site_aniso_U_13
_atom_site_aniso_U_12
Zn1 0.0269(5) 0.0134(4) 0.0329(5) -0.0003(3) 0.0046(4) -0.0044(3)
O1 0.031(3) 0.016(2) 0.055(4) 0.011(2) 0.013(3) -0.001(2)
O2 0.037(3) 0.025(3) 0.040(3) 0.003(2) 0.004(3) 0.002(2)
O42 0.046(3) 0.030(3) 0.037(3) -0.004(2) 0.006(3) -0.007(3)
O43 0.035(3) 0.020(3) 0.040(3) 0.005(2) 0.006(2) -0.004(2)
O44 0.046(4) 0.046(4) 0.048(4) 0.004(3) 0.014(3) 0.012(3)
N2 0.027(3) 0.015(3) 0.032(3) -0.003(2) 0.008(3) -0.005(2)
N4 0.025(3) 0.011(3) 0.030(3) 0.006(2) 0.002(2) 0.000(2)
N45 0.024(3) 0.017(3) 0.034(4) 0.012(3) 0.006(3) 0.002(2)
N46 0.022(3) 0.014(3) 0.034(3) 0.003(2) 0.009(3) -0.002(2)
C3 0.025(4) 0.011(3) 0.016(3) -0.001(2) 0.004(3) 0.004(3)
C5 0.025(4) 0.019(3) 0.027(4) 0.002(3) 0.005(3) -0.007(3)
C6 0.022(4) 0.023(4) 0.033(4) -0.006(3) 0.004(3) 0.003(3)
C7 0.020(3) 0.020(3) 0.021(4) 0.001(3) 0.003(3) -0.005(3)
C8 0.026(4) 0.014(3) 0.016(3) 0.000(3) 0.001(3) -0.003(3)
C9 0.032(4) 0.014(3) 0.014(3) -0.002(3) 0.001(3) -0.002(3)
C10 0.033(4) 0.020(3) 0.025(4) 0.000(3) 0.004(3) -0.002(3)
C11 0.018(3) 0.018(3) 0.037(4) -0.008(3) 0.011(3) -0.005(3)
C12 0.027(4) 0.012(3) 0.028(4) 0.001(3) 0.004(3) -0.001(3)
C13 0.021(3) 0.011(3) 0.026(4) -0.002(3) 0.008(3) -0.002(3)
C14 0.029(4) 0.012(3) 0.024(4) 0.007(3) 0.006(3) 0.005(3)
C15 0.025(4) 0.018(3) 0.028(4) 0.001(3) 0.001(3) -0.003(3)
C16 0.030(4) 0.025(4) 0.024(4) -0.005(3) -0.007(3) -0.001(3)
C17 0.023(4) 0.018(3) 0.025(4) 0.000(3) 0.002(3) -0.002(3)
C18 0.024(4) 0.013(3) 0.025(4) -0.007(3) 0.003(3) -0.006(3)
C19 0.017(3) 0.010(3) 0.039(4) -0.005(3) 0.000(3) -0.003(3)
C20 0.024(4) 0.020(3) 0.038(4) 0.002(3) 0.009(3) 0.000(3)
C21 0.018(4) 0.034(4) 0.032(4) 0.007(3) 0.003(3) 0.005(3)
C22 0.027(4) 0.019(3) 0.027(4) 0.000(3) 0.000(3) -0.001(3)
C23 0.023(4) 0.021(4) 0.039(5) 0.005(3) 0.004(3) 0.003(3)
C24 0.023(4) 0.018(3) 0.026(4) -0.004(3) -0.001(3) -0.003(3)
C25 0.027(4) 0.012(3) 0.035(4) 0.006(3) 0.003(3) 0.001(3)
C26 0.027(4) 0.030(4) 0.042(5) 0.004(3) 0.011(3) 0.001(3)
C27 0.026(4) 0.013(3) 0.027(4) -0.006(3) 0.006(3) 0.002(3)
C28 0.030(4) 0.021(4) 0.036(4) -0.010(3) -0.005(3) 0.000(3)
C29 0.037(4) 0.015(3) 0.056(6) 0.011(3) 0.023(4) 0.001(3)
C30 0.030(4) 0.018(3) 0.032(4) 0.006(3) 0.008(3) -0.001(3)
C31 0.024(4) 0.033(4) 0.040(5) 0.001(4) 0.001(3) -0.002(3)
C32 0.028(4) 0.017(3) 0.034(4) -0.004(3) 0.004(3) -0.002(3)
C33 0.024(4) 0.011(3) 0.028(4) 0.002(3) 0.003(3) 0.002(3)
C34 0.021(4) 0.025(4) 0.035(4) -0.011(3) -0.006(3) -0.002(3)
C35 0.034(4) 0.018(3) 0.036(4) -0.003(3) -0.001(3) -0.009(3)
C36 0.030(4) 0.023(4) 0.050(5) 0.003(3) 0.013(4) -0.006(3)
C37 0.027(4) 0.013(3) 0.036(4) -0.001(3) 0.003(3) 0.007(3)
C38 0.021(4) 0.023(4) 0.064(6) -0.011(4) -0.008(4) 0.000(3)
C39 0.038(5) 0.023(4) 0.046(5) 0.003(3) -0.001(4) 0.009(3)
C40 0.045(5) 0.024(4) 0.046(5) 0.001(3) 0.011(4) 0.003(4)
C41 0.027(4) 0.018(3) 0.032(4) 0.006(3) 0.003(3) -0.005(3)

loop_
_atom_type_symbol
_atom_type_description
_atom_type_scat_dispersion_real
_atom_type_scat_dispersion_imag
_atom_type_scat_source
C C 0.0033 0.0016
;
International Tables for Crystallography
(Vol. C, Tables 4.2.6.8 and 6.1.1.4)
;
H H 0.0000 0.0000
;
International Tables for Crystallography
(Vol. C, Table 6.1.1.4)
;
N N 0.0061 0.0033
;
International Tables for Crystallography
(Vol. C, Tables 4.2.6.8 and 6.1.1.4)
;
O O 0.0106 0.0060
;
International Tables for Crystallography
(Vol. C, Tables 4.2.6.8 and 6.1.1.4)
;
Zn Zn 0.2839 1.4301
;
International Tables for Crystallography
(Vol. C, Tables 4.2.6.8 and 6.1.1.4)
;

loop_
_geom_angle_atom_site_label_1
_geom_angle_atom_site_label_2
_geom_angle_atom_site_label_3
_geom_angle
O2 Zn1 O1 92.8(2)
O2 Zn1 N45 135.0(2)
O1 Zn1 N45 132.2(2)
O2 Zn1 N2 104.4(2)
O1 Zn1 N2 97.1(2)
N45 Zn1 N2 76.1(2)
O2 Zn1 N46 95.4(2)
O1 Zn1 N46 103.6(2)
N45 Zn1 N46 74.5(2)
N2 Zn1 N46 150.6(2)
C9 O1 Zn1 119.7(4)
C16 O2 Zn1 124.1(5)
C40 O44 H44 109.5
C35 N2 C11 119.6(6)
C35 N2 Zn1 125.1(5)
C11 N2 Zn1 115.2(4)
C20 N4 C19 117.3(5)
C20 N4 C18 122.9(6)
C19 N4 C18 119.7(5)
C13 N45 C14 120.2(6)
C13 N45 Zn1 121.3(4)
C14 N45 Zn1 118.4(5)
C25 N46 C3 118.9(6)
C25 N46 Zn1 124.6(5)
C3 N46 Zn1 116.4(4)
N46 C3 C5 121.7(6)
N46 C3 C13 114.3(5)
C5 C3 C13 124.0(6)
C6 C5 C3 120.0(6)
C6 C5 H5 120.0
C3 C5 H5 120.0
C5 C6 C30 118.8(7)
C5 C6 H6 120.6
C30 C6 H6 120.6
C12 C7 C13 118.8(6)
C12 C7 H7 120.6
C13 C7 H7 120.6
C24 C8 C33 118.0(6)
C24 C8 C12 122.8(6)
C33 C8 C12 119.1(6)
O42 C9 O1 125.0(7)
O42 C9 C26 120.3(7)
O1 C9 C26 114.7(6)
C11 C10 C34 119.9(7)
C11 C10 H10 120.1
C34 C10 H10 120.1
N2 C11 C10 120.1(6)
N2 C11 C14 115.0(6)
C10 C11 C14 124.9(6)
C7 C12 C27 119.0(6)
C7 C12 C8 122.3(6)
C27 C12 C8 118.6(6)
N45 C13 C7 122.6(6)
N45 C13 C3 113.2(5)
C7 C13 C3 124.3(6)
N45 C14 C27 121.4(6)
N45 C14 C11 115.2(6)
C27 C14 C11 123.3(6)
C24 C15 C18 120.6(6)
C24 C15 H15 119.7
C18 C15 H15 119.7
O43 C16 O2 124.0(7)
O43 C16 C39 120.2(7)
O2 C16 C39 115.8(7)
C18 C17 C33 120.4(6)
C18 C17 H17 119.8
C33 C17 H17 119.8
C17 C18 C15 118.6(6)
C17 C18 N4 120.7(6)
C15 C18 N4 120.7(6)
C41 C19 C37 119.5(6)
C41 C19 N4 119.0(7)
C37 C19 N4 121.4(6)
C32 C20 C22 118.7(7)
C32 C20 N4 119.9(7)
C22 C20 N4 121.4(6)
C22 C21 C23 120.7(7)
C22 C21 H21 119.6
C23 C21 H21 119.6
C21 C22 C20 119.8(7)
C21 C22 H22 120.1
C20 C22 H22 120.1
C29 C23 C21 118.9(7)
C29 C23 H23 120.5
C21 C23 H23 120.5
C8 C24 C15 121.1(6)
C8 C24 H24 119.4
C15 C24 H24 119.4
N46 C25 C30 122.3(6)
N46 C25 H25 118.8
C30 C25 H25 118.8
C9 C26 H26A 109.5
C9 C26 H26B 109.5
H26A C26 H26B 109.5
C9 C26 H26C 109.5
H26A C26 H26C 109.5
H26B C26 H26C 109.5
C14 C27 C12 117.9(6)
C14 C27 H27 121.0
C12 C27 H27 121.0
C37 C28 C38 121.3(8)
C37 C28 H28 119.3
C38 C28 H28 119.3
C23 C29 C32 119.6(7)
C23 C29 H29 120.2
C32 C29 H29 120.2
C6 C30 C25 117.9(6)
C6 C30 H30 121.0
C25 C30 H30 121.0
C35 C31 C34 120.1(7)
C35 C31 H31 119.9
C34 C31 H31 119.9
C20 C32 C29 122.2(7)
C20 C32 H32 118.9
C29 C32 H32 118.9
C8 C33 C17 121.3(6)
C8 C33 H33 119.4
C17 C33 H33 119.4
C31 C34 C10 117.6(7)
C31 C34 H34 121.2
C10 C34 H34 121.2
N2 C35 C31 122.6(7)
N2 C35 H35 118.7
C31 C35 H35 118.7
C38 C36 C41 120.7(7)
C38 C36 H36 119.7
C41 C36 H36 119.7
C28 C37 C19 119.4(7)
C28 C37 H37 120.3
C19 C37 H37 120.3
C36 C38 C28 119.4(7)
C36 C38 H38 120.3
C28 C38 H38 120.3
C16 C39 H39A 109.5
C16 C39 H39B 109.5
H39A C39 H39B 109.5
C16 C39 H39C 109.5
H39A C39 H39C 109.5
H39B C39 H39C 109.5
O44 C40 H40A 109.5
O44 C40 H40B 109.5
H40A C40 H40B 109.5
O44 C40 H40C 109.5
H40A C40 H40C 109.5
H40B C40 H40C 109.5
C19 C41 C36 119.6(7)
C19 C41 H41 120.2
C36 C41 H41 120.2

loop_
_geom_bond_atom_site_label_1
_geom_bond_atom_site_label_2
_geom_bond_distance
Zn1 O2 1.970(5)
Zn1 O1 1.972(5)
Zn1 N45 2.083(6)
Zn1 N2 2.169(6)
Zn1 N46 2.174(6)
O1 C9 1.271(8)
O2 C16 1.272(9)
O42 C9 1.235(8)
O43 C16 1.252(9)
O44 C40 1.424(9)
O44 H44 0.8400
N2 C35 1.324(9)
N2 C11 1.362(8)
N4 C20 1.414(8)
N4 C19 1.422(8)
N4 C18 1.427(8)
N45 C13 1.314(8)
N45 C14 1.349(8)
N46 C25 1.328(8)
N46 C3 1.338(8)
C3 C5 1.396(9)
C3 C13 1.509(9)
C5 C6 1.366(9)
C5 H5 0.9500
C6 C30 1.393(9)
C6 H6 0.9500
C7 C12 1.369(9)
C7 C13 1.395(9)
C7 H7 0.9500
C8 C24 1.382(9)
C8 C33 1.394(9)
C8 C12 1.497(9)
C9 C26 1.529(10)
C10 C11 1.381(10)
C10 C34 1.402(9)
C10 H10 0.9500
C11 C14 1.469(9)
C12 C27 1.428(9)
C14 C27 1.388(9)
C15 C24 1.391(9)
C15 C18 1.406(9)
C15 H15 0.9500
C16 C39 1.522(10)
C17 C18 1.374(9)
C17 C33 1.399(9)
C17 H17 0.9500
C19 C41 1.378(10)
C19 C37 1.404(10)
C20 C32 1.370(9)
C20 C22 1.394(10)
C21 C22 1.391(9)
C21 C23 1.401(10)
C21 H21 0.9500
C22 H22 0.9500
C23 C29 1.380(11)
C23 H23 0.9500
C24 H24 0.9500
C25 C30 1.419(10)
C25 H25 0.9500
C26 H26A 0.9800
C26 H26B 0.9800
C26 H26C 0.9800
C27 H27 0.9500
C28 C37 1.369(10)
C28 C38 1.374(11)
C28 H28 0.9500
C29 C32 1.386(10)
C29 H29 0.9500
C30 H30 0.9500
C31 C35 1.359(10)
C31 C34 1.376(10)
C31 H31 0.9500
C32 H32 0.9500
C33 H33 0.9500
C34 H34 0.9500
C35 H35 0.9500
C36 C38 1.373(11)
C36 C41 1.391(10)
C36 H36 0.9500
C37 H37 0.9500
C38 H38 0.9500
C39 H39A 0.9800
C39 H39B 0.9800
C39 H39C 0.9800
C40 H40A 0.9800
C40 H40B 0.9800
C40 H40C 0.9800
C41 H41 0.9500

loop_
_geom_hbond_atom_site_label_D
_geom_hbond_atom_site_label_H
_geom_hbond_atom_site_label_A
_geom_hbond_site_symmetry_A
_geom_hbond_distance_DA
_geom_hbond_distance_DH
_geom_hbond_distance_HA
_geom_hbond_angle_DHA
_geom_hbond_publ_flag
O44 H44 O43 3_766 2.754(9) 0.840 1.925 169.0 no

loop_
_geom_torsion_atom_site_label_1
_geom_torsion_atom_site_label_2
_geom_torsion_atom_site_label_3
_geom_torsion_atom_site_label_4
_geom_torsion
O2 Zn1 O1 C9 -173.7(5)
N45 Zn1 O1 C9 8.8(6)
N2 Zn1 O1 C9 -68.8(5)
N46 Zn1 O1 C9 90.1(5)
O1 Zn1 O2 C16 179.5(5)
N45 Zn1 O2 C16 -3.1(7)
N2 Zn1 O2 C16 81.5(6)
N46 Zn1 O2 C16 -76.5(6)
O2 Zn1 N2 C35 52.2(6)
O1 Zn1 N2 C35 -42.5(6)
N45 Zn1 N2 C35 -174.3(6)
N46 Zn1 N2 C35 -177.0(5)
O2 Zn1 N2 C11 -132.7(5)
O1 Zn1 N2 C11 132.6(5)
N45 Zn1 N2 C11 0.8(5)
N46 Zn1 N2 C11 -1.9(8)
O2 Zn1 N45 C13 -83.9(6)
O1 Zn1 N45 C13 92.6(6)
N2 Zn1 N45 C13 179.5(6)
N46 Zn1 N45 C13 -1.8(5)
O2 Zn1 N45 C14 94.0(5)
O1 Zn1 N45 C14 -89.6(6)
N2 Zn1 N45 C14 -2.6(5)
N46 Zn1 N45 C14 176.0(6)
O2 Zn1 N46 C25 -43.3(6)
O1 Zn1 N46 C25 50.9(6)
N45 Zn1 N46 C25 -178.6(6)
N2 Zn1 N46 C25 -175.9(5)
O2 Zn1 N46 C3 140.2(5)
O1 Zn1 N46 C3 -125.6(5)
N45 Zn1 N46 C3 4.9(5)
N2 Zn1 N46 C3 7.7(8)
C25 N46 C3 C5 -5.4(10)
Zn1 N46 C3 C5 171.3(5)
C25 N46 C3 C13 176.3(6)
Zn1 N46 C3 C13 -7.0(7)
N46 C3 C5 C6 2.9(10)
C13 C3 C5 C6 -179.0(6)
C3 C5 C6 C30 -0.5(11)
Zn1 O1 C9 O42 -8.6(9)
Zn1 O1 C9 C26 168.1(4)
C35 N2 C11 C10 -3.3(10)
Zn1 N2 C11 C10 -178.7(5)
C35 N2 C11 C14 176.3(6)
Zn1 N2 C11 C14 0.9(7)
C34 C10 C11 N2 1.9(10)
C34 C10 C11 C14 -177.7(6)
C13 C7 C12 C27 2.2(10)
C13 C7 C12 C8 -178.0(6)
C24 C8 C12 C7 -149.0(7)
C33 C8 C12 C7 34.8(10)
C24 C8 C12 C27 30.8(10)
C33 C8 C12 C27 -145.3(7)
C14 N45 C13 C7 0.4(10)
Zn1 N45 C13 C7 178.1(5)
C14 N45 C13 C3 -178.9(6)
Zn1 N45 C13 C3 -1.1(8)
C12 C7 C13 N45 -1.6(10)
C12 C7 C13 C3 177.6(6)
N46 C3 C13 N45 5.4(8)
C5 C3 C13 N45 -172.8(6)
N46 C3 C13 C7 -173.9(6)
C5 C3 C13 C7 7.9(10)
C13 N45 C14 C27 0.2(10)
Zn1 N45 C14 C27 -177.7(5)
C13 N45 C14 C11 -178.2(6)
Zn1 N45 C14 C11 4.0(8)
N2 C11 C14 N45 -3.1(9)
C10 C11 C14 N45 176.4(7)
N2 C11 C14 C27 178.6(6)
C10 C11 C14 C27 -1.9(11)
Zn1 O2 C16 O43 -9.6(10)
Zn1 O2 C16 C39 169.8(4)
C33 C17 C18 C15 -1.5(10)
C33 C17 C18 N4 -178.4(6)
C24 C15 C18 C17 -0.5(11)
C24 C15 C18 N4 176.4(6)
C20 N4 C18 C17 166.4(6)
C19 N4 C18 C17 -17.7(10)
C20 N4 C18 C15 -10.4(10)
C19 N4 C18 C15 165.4(6)
C20 N4 C19 C41 -55.9(9)
C18 N4 C19 C41 128.0(7)
C20 N4 C19 C37 121.7(7)
C18 N4 C19 C37 -54.3(9)
C19 N4 C20 C32 -44.3(9)
C18 N4 C20 C32 131.6(7)
C19 N4 C20 C22 135.7(7)
C18 N4 C20 C22 -48.4(10)
C23 C21 C22 C20 -0.8(11)
C32 C20 C22 C21 -0.8(11)
N4 C20 C22 C21 179.3(6)
C22 C21 C23 C29 2.1(11)
C33 C8 C24 C15 0.9(10)
C12 C8 C24 C15 -175.3(6)
C18 C15 C24 C8 0.8(11)
C3 N46 C25 C30 5.5(10)
Zn1 N46 C25 C30 -170.8(5)
N45 C14 C27 C12 0.5(10)
C11 C14 C27 C12 178.7(6)
C7 C12 C27 C14 -1.7(10)
C8 C12 C27 C14 178.5(6)
C21 C23 C29 C32 -1.9(11)
C5 C6 C30 C25 0.6(10)
N46 C25 C30 C6 -3.2(11)
C22 C20 C32 C29 0.9(11)
N4 C20 C32 C29 -179.1(6)
C23 C29 C32 C20 0.4(11)
C24 C8 C33 C17 -3.0(10)
C12 C8 C33 C17 173.4(6)
C18 C17 C33 C8 3.3(11)
C35 C31 C34 C10 -2.1(11)
C11 C10 C34 C31 0.8(11)
C11 N2 C35 C31 2.0(11)
Zn1 N2 C35 C31 176.9(6)
C34 C31 C35 N2 0.7(12)
C38 C28 C37 C19 0.8(10)
C41 C19 C37 C28 -0.3(9)
N4 C19 C37 C28 -177.9(6)
C41 C36 C38 C28 -0.1(11)
C37 C28 C38 C36 -0.7(11)
C37 C19 C41 C36 -0.5(10)
N4 C19 C41 C36 177.2(6)
C38 C36 C41 C19 0.6(11)
